data_2100691
loop_
_publ_author_name
'van Mechelen, Jan B.'
'Peschar, Rene.'
'Schenk, Henk.'

_publ_contact_author_address
;
 Universiteit van Amsterdam
 Van 't Hoff Institute for Molecular Sciences (HIMS)
 Faculty of Science (FNWI)
 Valckenierstraat 65
 1018 XE Amsterdam
 The Netherlands
;
_publ_contact_author_email janvm@science.uva.nl
_publ_contact_author_fax '+31 20 5256940'
_publ_contact_author_name 'Jan B. van Mechelen'
_publ_contact_author_phone '+31 20 5257041'
_publ_section_title
;
 Structures of mono-unsaturated triacylglycerols. I. The \b~1~
 polymorph
;
_publ_section_title_footnote ' ?'
_journal_coeditor_code DR5011
_journal_date_accepted 2006-09-12
_journal_date_recd_electronic 2006-07-14
_journal_issue 6
_journal_name_full 'Acta Crystallographica Section B'
_journal_page_first 1121
_journal_page_last 1130
_journal_paper_category FA
_journal_paper_doi 10.1107/S0108768106037074
_journal_volume 62
_journal_year 2006
_chemical_formula_moiety 'C49 H92 O6'
_chemical_formula_structural 'C49 H92 O6'
_chemical_formula_sum 'C49 H92 O6'
_chemical_formula_weight 777.27
_chemical_melting_point 305.5
_chemical_name_common 'MOM beta1'
_chemical_name_systematic 1,3-dimyristoyl-2-oleoylglycerol
_space_group_IT_number 14
_symmetry_cell_setting monoclinic
_symmetry_space_group_name_Hall '-P 2yn'
_symmetry_space_group_name_H-M 'P 1 21/n 1'
_audit_creation_method 'from EXP file using GSAS2CIF'
_cell_angle_alpha 90.0
_cell_angle_beta 88.8380(10)
_cell_angle_gamma 90.0
_cell_formula_units_Z 4
_cell_length_a 5.45340(5)
_cell_length_b 112.747(2)
_cell_length_c 8.19543(11)
_cell_measurement_temperature 295
_cell_volume 5037.96(12)
_computing_structure_refinement GSAS
_diffrn_ambient_temperature 295
_diffrn_radiation_wavelength 0.79936
_exptl_crystal_density_diffrn 1.025
_refine_ls_extinction_method none
_refine_ls_goodness_of_fit_all 7.82
_refine_ls_hydrogen_treatment constr
_refine_ls_matrix_type full
_refine_ls_number_parameters 489
_refine_ls_number_restraints 469
_refine_ls_shift/su_max 0.05
_refine_ls_shift/su_mean 0.00
_cod_data_source_file dr5011.cif
_cod_data_source_block MOM-CH1635-B1-EXSOAP_publ
_cod_depositor_comments
;
The following automatic conversions were performed:
'_geom_bond_publ_flag' value 'N' changed to 'n' according to
'/home/saulius/struct/CIF-dictionaries/cif_core.dic' dictionary named
'cif_core.dic' version 2.4.1 from 2010-06-29 (298
times).

'_geom_angle_publ_flag' value 'N' changed to 'n' according to
'/home/saulius/struct/CIF-dictionaries/cif_core.dic' dictionary named
'cif_core.dic' version 2.4.1 from 2010-06-29 (282 times).

Automatic conversion script
Id: cif_fix_enum 1527 2010-12-29 10:47:43Z saulius 

The following automatic conversions were performed:

'_geom_bond_publ_flag' value 'N' changed to 'n' according to
/home/saulius/struct/CIF-dictionaries/cif_core.dic dictionary named
'cif_core.dic' version 2.4.1 from 2010-06-29 (298
times).

'_geom_angle_publ_flag' value 'N' changed to 'n' according
to /home/saulius/struct/CIF-dictionaries/cif_core.dic dictionary
named 'cif_core.dic' version 2.4.1 from 2010-06-29 (282 times).

Automatic conversion script
Id: cif_fix_values 1715 2011-07-08 13:25:40Z adriana 
;
_cod_original_cell_volume 5037.95(14)
_cod_original_sg_symbol_H-M 'P 21/n'
_cod_database_code 2100691

loop_
_symmetry_equiv_pos_site_id
_symmetry_equiv_pos_as_xyz
1 +x,+y,+z
2 -x+1/2,+y+1/2,-z+1/2
-1 -x,-y,-z
-2 +x+1/2,-y+1/2,+z+1/2

loop_
_atom_site_type_symbol
_atom_site_label
_atom_site_fract_x
_atom_site_fract_y
_atom_site_fract_z
_atom_site_U_iso_or_equiv
_atom_site_thermal_displace_type
_atom_site_occupancy
O O1a -0.0609(13) 0.63736(7) 0.3392(14) 0.02582 Uiso 1.0
C C1a 0.0224(11) 0.62754(6) 0.3807(11) 0.02582 Uiso 1.0
C C2a -0.1819(15) 0.61919(7) 0.3941(10) 0.02582 Uiso 1.0
O O2a 0.2281(17) 0.62563(10) 0.4071(15) 0.02582 Uiso 1.0
C C3a -0.1186(15) 0.61011(7) 0.5254(10) 0.02582 Uiso 1.0
C C4a -0.3242(14) 0.60095(7) 0.5383(9) 0.02582 Uiso 1.0
C C5a -0.2681(14) 0.59153(7) 0.6661(9) 0.02582 Uiso 1.0
C C6a -0.4811(14) 0.58244(7) 0.6792(9) 0.02582 Uiso 1.0
C C7a -0.4211(14) 0.57313(7) 0.8059(9) 0.02582 Uiso 1.0
C C8a -0.6268(14) 0.56413(7) 0.8178(9) 0.02582 Uiso 1.0
C C9a -0.5715(14) 0.55464(7) 0.9460(9) 0.02582 Uiso 1.0
C C10a -0.7780(14) 0.54576(7) 0.9558(9) 0.02582 Uiso 1.0
C C11a -0.7134(14) 0.53644(7) 1.0802(9) 0.02582 Uiso 1.0
C C12a -0.9217(14) 0.52733(7) 1.1003(9) 0.02582 Uiso 1.0
C C13a -0.8487(14) 0.51786(7) 1.2312(9) 0.02582 Uiso 1.0
C C14a -1.0482(16) 0.50844(8) 1.2525(11) 0.02582 Uiso 1.0
C C1 0.1131(14) 0.64674(7) 0.3315(11) 0.02582 Uiso 1.0
C C2 0.0147(14) 0.65560(6) 0.2182(10) 0.02582 Uiso 1.0
O O1b 0.1980(14) 0.66473(8) 0.1850(13) 0.02582 Uiso 1.0
C C1b 0.1337(12) 0.67447(6) 0.1002(10) 0.02582 Uiso 1.0
C C2b 0.3506(13) 0.68258(7) 0.0716(10) 0.02582 Uiso 1.0
O O2b -0.0695(18) 0.67652(10) 0.0530(15) 0.02582 Uiso 1.0
C C3b 0.2876(14) 0.69202(7) -0.0539(10) 0.02582 Uiso 1.0
C C4b 0.4906(14) 0.70184(7) -0.0624(10) 0.02582 Uiso 1.0
C C5b 0.4302(14) 0.71159(7) -0.1915(9) 0.02582 Uiso 1.0
C C6b 0.6259(14) 0.72123(7) -0.1946(9) 0.02582 Uiso 1.0
C C7b 0.5605(14) 0.73106(7) -0.3176(10) 0.02582 Uiso 1.0
C C8b 0.7591(14) 0.74041(7) -0.3239(10) 0.02582 Uiso 1.0
C C9b 0.6956(17) 0.74966(7) -0.4429(11) 0.02582 Uiso 1.0
C C10b 0.6677(17) 0.76101(7) -0.4149(11) 0.02582 Uiso 1.0
C C11b 0.7106(14) 0.76968(7) -0.2808(10) 0.02582 Uiso 1.0
C C12b 0.5062(14) 0.77886(7) -0.2715(9) 0.02582 Uiso 1.0
C C13b 0.5707(14) 0.78805(7) -0.1465(9) 0.02582 Uiso 1.0
C C14b 0.3654(14) 0.79725(7) -0.1355(9) 0.02582 Uiso 1.0
C C15b 0.4264(14) 0.80652(7) -0.0077(9) 0.02582 Uiso 1.0
C C16b 0.2295(14) 0.81579(7) 0.0044(9) 0.02582 Uiso 1.0
C C17b 0.3041(14) 0.82486(7) 0.1320(10) 0.02582 Uiso 1.0
C C18b 0.1038(16) 0.83420(8) 0.1519(11) 0.02582 Uiso 1.0
C C3 -0.0752(15) 0.64963(8) 0.0646(10) 0.02582 Uiso 1.0
O O1c 0.0997(15) 0.64056(9) 0.0074(9) 0.02582 Uiso 1.0
C C1c 0.1241(11) 0.63899(8) -0.1471(8) 0.02582 Uiso 1.0
C C2c 0.3777(14) 0.63630(7) -0.1749(10) 0.02582 Uiso 1.0
O O2c -0.0354(18) 0.63797(13) -0.2445(11) 0.02582 Uiso 1.0
C C3c 0.3803(16) 0.62358(6) -0.1859(9) 0.02582 Uiso 1.0
C C4c 0.4245(15) 0.61750(7) -0.0260(9) 0.02582 Uiso 1.0
C C5c 0.2470(14) 0.60703(7) -0.0190(9) 0.02582 Uiso 1.0
C C6c 0.2884(14) 0.59927(7) 0.1272(9) 0.02582 Uiso 1.0
C C7c 0.1095(14) 0.58899(7) 0.1207(9) 0.02582 Uiso 1.0
C C8c 0.1388(14) 0.58057(7) 0.2669(9) 0.02582 Uiso 1.0
C C9c -0.0451(13) 0.57028(6) 0.2621(9) 0.02582 Uiso 1.0
C C10c -0.0149(13) 0.56179(6) 0.4105(9) 0.02582 Uiso 1.0
C C11c -0.2024(13) 0.55112(6) 0.4118(9) 0.02582 Uiso 1.0
C C12c -0.1742(13) 0.54235(7) 0.5563(9) 0.02582 Uiso 1.0
C C13c -0.3645(14) 0.53223(7) 0.5458(9) 0.02582 Uiso 1.0
C C14c -0.3561(17) 0.52309(8) 0.6844(10) 0.02582 Uiso 1.0
H H141a -1.205(4) 0.5123(2) 1.288(3) 0.05174 Uiso 1.0
H H142a -1.074(5) 0.5042(2) 1.148(3) 0.05174 Uiso 1.0
H H143a -0.995(4) 0.50253(17) 1.338(2) 0.05174 Uiso 1.0
H H131a -0.692(4) 0.5138(2) 1.198(3) 0.05174 Uiso 1.0
H H132a -0.825(5) 0.5219(2) 1.342(3) 0.05174 Uiso 1.0
H H121a -1.075(4) 0.5315(2) 1.138(3) 0.05174 Uiso 1.0
H H122a -0.955(5) 0.5235(2) 0.991(3) 0.05174 Uiso 1.0
H H111a -0.562(4) 0.5323(2) 1.040(3) 0.05174 Uiso 1.0
H H112a -0.679(5) 0.5403(2) 1.186(3) 0.05174 Uiso 1.0
H H101a -0.930(4) 0.5499(2) 0.990(3) 0.05174 Uiso 1.0
H H102a -0.800(5) 0.5418(2) 0.847(3) 0.05174 Uiso 1.0
H H91a -0.417(4) 0.5504(2) 0.917(3) 0.05174 Uiso 1.0
H H92a -0.554(5) 0.5585(2) 1.057(3) 0.05174 Uiso 1.0
H H81a -0.648(5) 0.5604(2) 0.709(3) 0.05174 Uiso 1.0
H H82a -0.778(4) 0.5683(2) 0.850(3) 0.05174 Uiso 1.0
H H71a -0.267(4) 0.5691(2) 0.774(3) 0.05174 Uiso 1.0
H H72a -0.402(5) 0.5770(2) 0.914(3) 0.05174 Uiso 1.0
H H61a -0.634(4) 0.5865(2) 0.714(3) 0.05174 Uiso 1.0
H H62a -0.509(5) 0.5785(2) 0.571(3) 0.05174 Uiso 1.0
H H51a -0.113(4) 0.5874(2) 0.633(3) 0.05174 Uiso 1.0
H H52a -0.243(5) 0.5954(2) 0.775(3) 0.05174 Uiso 1.0
H H41a -0.480(4) 0.6051(2) 0.570(3) 0.05174 Uiso 1.0
H H42a -0.345(5) 0.5971(2) 0.429(3) 0.05174 Uiso 1.0
H H31a -0.100(5) 0.6142(2) 0.633(3) 0.05174 Uiso 1.0
H H32a 0.038(4) 0.6062(2) 0.496(3) 0.05174 Uiso 1.0
H H21a -0.337(4) 0.6236(2) 0.423(3) 0.05174 Uiso 1.0
H H22a -0.198(5) 0.6153(2) 0.285(3) 0.05174 Uiso 1.0
H H11 0.131(5) 0.6503(2) 0.444(3) 0.05174 Uiso 1.0
H H12 0.273(4) 0.6436(2) 0.291(3) 0.05174 Uiso 1.0
H H181b 0.085(5) 0.8386(2) 0.048(3) 0.05174 Uiso 1.0
H H182b -0.058(4) 0.8305(2) 0.184(3) 0.05174 Uiso 1.0
H H183b 0.155(4) 0.83988(16) 0.2376(19) 0.05174 Uiso 1.0
H H171b 0.330(5) 0.8209(2) 0.237(3) 0.05174 Uiso 1.0
H H172b 0.464(4) 0.8289(2) 0.095(3) 0.05174 Uiso 1.0
H H161b 0.070(4) 0.8119(2) 0.036(3) 0.05174 Uiso 1.0
H H162b 0.214(5) 0.8197(2) -0.102(3) 0.05174 Uiso 1.0
H H151b 0.438(5) 0.8026(2) 0.100(3) 0.05174 Uiso 1.0
H H152b 0.587(4) 0.8105(2) -0.037(3) 0.05174 Uiso 1.0
H H141b 0.349(5) 0.8011(2) -0.243(3) 0.05174 Uiso 1.0
H H142b 0.207(4) 0.7933(2) -0.104(3) 0.05174 Uiso 1.0
H H131b 0.731(4) 0.7919(2) -0.178(3) 0.05174 Uiso 1.0
H H132b 0.586(5) 0.7840(2) -0.040(3) 0.05174 Uiso 1.0
H H121b 0.351(4) 0.7749(2) -0.233(3) 0.05174 Uiso 1.0
H H122b 0.481(5) 0.7827(2) -0.377(3) 0.05174 Uiso 1.0
H H111b 0.873(4) 0.7737(2) -0.300(3) 0.05174 Uiso 1.0
H H112b 0.712(5) 0.7654(2) -0.175(3) 0.05174 Uiso 1.0
H H101b 0.622(3) 0.76519(19) -0.515(3) 0.05174 Uiso 1.0
H H91b 0.652(3) 0.74681(19) -0.553(3) 0.05174 Uiso 1.0
H H81b 0.918(4) 0.7367(2) -0.359(3) 0.05174 Uiso 1.0
H H82b 0.775(5) 0.7441(2) -0.216(3) 0.05174 Uiso 1.0
H H71b 0.402(4) 0.7349(2) -0.283(3) 0.05174 Uiso 1.0
H H72b 0.544(5) 0.7276(2) -0.430(3) 0.05174 Uiso 1.0
H H61b 0.787(4) 0.7176(2) -0.227(3) 0.05174 Uiso 1.0
H H62b 0.638(5) 0.7247(2) -0.082(3) 0.05174 Uiso 1.0
H H51b 0.426(5) 0.7079(2) -0.305(3) 0.05174 Uiso 1.0
H H52b 0.266(4) 0.7153(2) -0.164(3) 0.05174 Uiso 1.0
H H41b 0.655(4) 0.6980(2) -0.094(3) 0.05174 Uiso 1.0
H H42b 0.506(5) 0.7057(2) 0.049(3) 0.05174 Uiso 1.0
H H31b 0.123(4) 0.6957(2) -0.019(3) 0.05174 Uiso 1.0
H H32b 0.270(5) 0.6882(2) -0.164(3) 0.05174 Uiso 1.0
H H21b 0.392(5) 0.6865(2) 0.177(3) 0.05174 Uiso 1.0
H H22b 0.494(4) 0.6779(2) 0.030(3) 0.05174 Uiso 1.0
H H21 -0.127(4) 0.6594(2) 0.277(3) 0.05174 Uiso 1.0
H H141c -0.192(4) 0.5194(2) 0.687(3) 0.05174 Uiso 1.0
H H142c -0.393(5) 0.5270(2) 0.788(3) 0.05174 Uiso 1.0
H H143c -0.486(3) 0.51683(16) 0.668(2) 0.05174 Uiso 1.0
H H131c -0.531(4) 0.5357(2) 0.548(3) 0.05174 Uiso 1.0
H H132c -0.336(5) 0.5282(2) 0.442(3) 0.05174 Uiso 1.0
H H121c -0.197(5) 0.5465(2) 0.659(3) 0.05174 Uiso 1.0
H H122c -0.008(4) 0.5387(2) 0.551(3) 0.05174 Uiso 1.0
H H111c -0.189(5) 0.5467(2) 0.309(3) 0.05174 Uiso 1.0
H H112c -0.371(4) 0.5545(2) 0.422(3) 0.05174 Uiso 1.0
H H101c -0.037(5) 0.5664(2) 0.511(3) 0.05174 Uiso 1.0
H H102c 0.154(4) 0.5587(2) 0.406(3) 0.05174 Uiso 1.0
H H91c -0.019(5) 0.5660(2) 0.159(3) 0.05174 Uiso 1.0
H H92c -0.211(4) 0.5736(2) 0.265(3) 0.05174 Uiso 1.0
H H81c 0.110(5) 0.5850(2) 0.369(3) 0.05174 Uiso 1.0
H H82c 0.309(4) 0.5774(2) 0.266(3) 0.05174 Uiso 1.0
H H71c 0.139(5) 0.5847(2) 0.018(3) 0.05174 Uiso 1.0
H H72c -0.058(4) 0.5922(2) 0.121(3) 0.05174 Uiso 1.0
H H61c 0.256(5) 0.6041(2) 0.228(3) 0.05174 Uiso 1.0
H H62c 0.459(4) 0.5964(2) 0.127(3) 0.05174 Uiso 1.0
H H51c 0.076(4) 0.6103(2) -0.011(3) 0.05174 Uiso 1.0
H H52c 0.262(5) 0.6022(2) -0.119(3) 0.05174 Uiso 1.0
H H41c 0.386(5) 0.6230(2) 0.066(3) 0.05174 Uiso 1.0
H H42c 0.602(4) 0.6149(2) -0.022(3) 0.05174 Uiso 1.0
H H31c 0.213(4) 0.6212(2) -0.226(3) 0.05174 Uiso 1.0
H H32c 0.512(4) 0.6211(2) -0.266(3) 0.05174 Uiso 1.0
H H21c 0.478(5) 0.6389(2) -0.080(3) 0.05174 Uiso 1.0
H H22c 0.440(5) 0.6400(2) -0.280(3) 0.05174 Uiso 1.0
H H31 -0.093(5) 0.6555(2) -0.026(3) 0.05174 Uiso 1.0
H H32 -0.237(4) 0.6457(2) 0.089(3) 0.05174 Uiso 1.0

loop_
_geom_angle_atom_site_label_1
_geom_angle_atom_site_label_2
_geom_angle_atom_site_label_3
_geom_angle_site_symmetry_1
_geom_angle_site_symmetry_3
_geom_angle
_geom_angle_publ_flag
C1a O1a C1 1_555 1_555 115.2(7) n
O1a C1a C2a 1_555 1_555 108.2(6) n
O1a C1a O2a 1_555 1_555 124.8(8) n
C2a C1a O2a 1_555 1_555 127.0(8) n
C1a C2a C3a 1_555 1_555 107.6(7) n
C1a C2a H21a 1_555 1_555 109.7(15) n
C1a C2a H22a 1_555 1_555 107.3(16) n
C3a C2a H21a 1_555 1_555 111.6(16) n
C3a C2a H22a 1_555 1_555 111.0(15) n
H21a C2a H22a 1_555 1_555 110.(2) n
C2a C3a C4a 1_555 1_555 109.0(6) n
C2a C3a H31a 1_555 1_555 109.5(16) n
C2a C3a H32a 1_555 1_555 109.6(16) n
C4a C3a H31a 1_555 1_555 109.8(16) n
C4a C3a H32a 1_555 1_555 110.0(15) n
H31a C3a H32a 1_555 1_555 109.(2) n
C3a C4a C5a 1_555 1_555 111.2(6) n
C3a C4a H41a 1_555 1_555 108.8(15) n
C3a C4a H42a 1_555 1_555 109.1(16) n
C5a C4a H41a 1_555 1_555 109.1(16) n
C5a C4a H42a 1_555 1_555 109.6(15) n
H41a C4a H42a 1_555 1_555 109.(2) n
C4a C5a C6a 1_555 1_555 110.3(6) n
C4a C5a H51a 1_555 1_555 108.5(16) n
C4a C5a H52a 1_555 1_555 109.7(15) n
C6a C5a H51a 1_555 1_555 109.7(15) n
C6a C5a H52a 1_555 1_555 110.0(16) n
H51a C5a H52a 1_555 1_555 109.(2) n
C5a C6a C7a 1_555 1_555 109.4(6) n
C5a C6a H61a 1_555 1_555 110.0(15) n
C5a C6a H62a 1_555 1_555 110.8(16) n
C7a C6a H61a 1_555 1_555 108.3(16) n
C7a C6a H62a 1_555 1_555 109.9(15) n
H61a C6a H62a 1_555 1_555 109.(2) n
C6a C7a C8a 1_555 1_555 109.8(6) n
C6a C7a H71a 1_555 1_555 109.6(16) n
C6a C7a H72a 1_555 1_555 109.5(15) n
C8a C7a H71a 1_555 1_555 109.3(15) n
C8a C7a H72a 1_555 1_555 109.2(16) n
H71a C7a H72a 1_555 1_555 109.(2) n
C7a C8a C9a 1_555 1_555 110.8(6) n
C7a C8a H81a 1_555 1_555 109.1(16) n
C7a C8a H82a 1_555 1_555 108.5(15) n
C9a C8a H81a 1_555 1_555 110.0(15) n
C9a C8a H82a 1_555 1_555 109.1(16) n
H81a C8a H82a 1_555 1_555 109.(2) n
C8a C9a C10a 1_555 1_555 110.0(6) n
C8a C9a H91a 1_555 1_555 110.3(16) n
C8a C9a H92a 1_555 1_555 109.8(15) n
C10a C9a H91a 1_555 1_555 108.8(15) n
C10a C9a H92a 1_555 1_555 108.6(16) n
H91a C9a H92a 1_555 1_555 109.(2) n
C9a C10a C11a 1_555 1_555 108.3(6) n
C9a C10a H101a 1_555 1_555 109.0(16) n
C9a C10a H102a 1_555 1_555 110.3(16) n
C11a C10a H101a 1_555 1_555 110.0(16) n
C11a C10a H102a 1_555 1_555 109.0(15) n
H101a C10a H102a 1_555 1_555 110.(2) n
C10a C11a C12a 1_555 1_555 110.8(6) n
C10a C11a H111a 1_555 1_555 108.1(16) n
C10a C11a H112a 1_555 1_555 109.5(15) n
C12a C11a H111a 1_555 1_555 108.8(15) n
C12a C11a H112a 1_555 1_555 110.7(16) n
H111a C11a H112a 1_555 1_555 109.(2) n
C11a C12a C13a 1_555 1_555 109.3(6) n
C11a C12a H121a 1_555 1_555 109.1(15) n
C11a C12a H122a 1_555 1_555 109.7(15) n
C13a C12a H121a 1_555 1_555 109.4(16) n
C13a C12a H122a 1_555 1_555 111.3(15) n
H121a C12a H122a 1_555 1_555 108.(2) n
C12a C13a C14a 1_555 1_555 111.2(6) n
C12a C13a H131a 1_555 1_555 110.7(16) n
C12a C13a H132a 1_555 1_555 110.0(15) n
C14a C13a H131a 1_555 1_555 108.1(15) n
C14a C13a H132a 1_555 1_555 108.0(16) n
H131a C13a H132a 1_555 1_555 109.(2) n
C13a C14a H141a 1_555 1_555 109.6(16) n
C13a C14a H142a 1_555 1_555 110.5(16) n
C13a C14a H143a 1_555 1_555 108.8(14) n
H141a C14a H142a 1_555 1_555 109.(2) n
H141a C14a H143a 1_555 1_555 110.(2) n
H142a C14a H143a 1_555 1_555 109.1(19) n
O1a C1 C2 1_555 1_555 106.4(7) n
O1a C1 H11 1_555 1_555 109.1(16) n
O1a C1 H12 1_555 1_555 109.2(16) n
C2 C1 H11 1_555 1_555 110.5(16) n
C2 C1 H12 1_555 1_555 111.4(16) n
H11 C1 H12 1_555 1_555 110.(2) n
C1 C2 O1b 1_555 1_555 109.9(7) n
C1 C2 C3 1_555 1_555 110.5(6) n
C1 C2 H21 1_555 1_555 105.9(16) n
O1b C2 C3 1_555 1_555 113.0(7) n
O1b C2 H21 1_555 1_555 108.3(15) n
C3 C2 H21 1_555 1_555 109.1(15) n
C2 O1b C1b 1_555 1_555 119.1(7) n
O1b C1b C2b 1_555 1_555 111.2(6) n
O1b C1b O2b 1_555 1_555 124.9(8) n
C2b C1b O2b 1_555 1_555 123.9(8) n
C1b C2b C3b 1_555 1_555 110.0(6) n
C1b C2b H21b 1_555 1_555 108.7(16) n
C1b C2b H22b 1_555 1_555 109.9(15) n
C3b C2b H21b 1_555 1_555 109.5(16) n
C3b C2b H22b 1_555 1_555 109.0(16) n
H21b C2b H22b 1_555 1_555 110.(2) n
C2b C3b C4b 1_555 1_555 110.8(6) n
C2b C3b H31b 1_555 1_555 107.3(16) n
C2b C3b H32b 1_555 1_555 109.1(15) n
C4b C3b H31b 1_555 1_555 110.2(15) n
C4b C3b H32b 1_555 1_555 110.3(16) n
H31b C3b H32b 1_555 1_555 109.(2) n
C3b C4b C5b 1_555 1_555 111.6(6) n
C3b C4b H41b 1_555 1_555 109.3(15) n
C3b C4b H42b 1_555 1_555 109.5(16) n
C5b C4b H41b 1_555 1_555 108.4(16) n
C5b C4b H42b 1_555 1_555 109.3(15) n
H41b C4b H42b 1_555 1_555 109.(2) n
C4b C5b C6b 1_555 1_555 110.8(6) n
C4b C5b H51b 1_555 1_555 110.1(15) n
C4b C5b H52b 1_555 1_555 109.8(16) n
C6b C5b H51b 1_555 1_555 107.5(16) n
C6b C5b H52b 1_555 1_555 109.1(15) n
H51b C5b H52b 1_555 1_555 110.(2) n
C5b C6b C7b 1_555 1_555 110.6(6) n
C5b C6b H61b 1_555 1_555 108.7(15) n
C5b C6b H62b 1_555 1_555 109.0(16) n
C7b C6b H61b 1_555 1_555 109.5(16) n
C7b C6b H62b 1_555 1_555 109.7(16) n
H61b C6b H62b 1_555 1_555 109.(2) n
C6b C7b C8b 1_555 1_555 110.4(6) n
C6b C7b H71b 1_555 1_555 109.2(16) n
C6b C7b H72b 1_555 1_555 110.5(15) n
C8b C7b H71b 1_555 1_555 109.1(15) n
C8b C7b H72b 1_555 1_555 108.3(16) n
H71b C7b H72b 1_555 1_555 109.(2) n
C7b C8b C9b 1_555 1_555 109.8(7) n
C7b C8b H81b 1_555 1_555 109.6(15) n
C7b C8b H82b 1_555 1_555 110.0(16) n
C9b C8b H81b 1_555 1_555 108.5(16) n
C9b C8b H82b 1_555 1_555 108.7(16) n
H81b C8b H82b 1_555 1_555 110.(2) n
C8b C9b C10b 1_555 1_555 127.2(8) n
C8b C9b H91b 1_555 1_555 115.9(14) n
C10b C9b H91b 1_555 1_555 116.6(15) n
C9b C10b C11b 1_555 1_555 138.6(8) n
C9b C10b H101b 1_555 1_555 110.6(15) n
C11b C10b H101b 1_555 1_555 110.3(14) n
C10b C11b C12b 1_555 1_555 110.9(7) n
C10b C11b H111b 1_555 1_555 109.5(16) n
C10b C11b H112b 1_555 1_555 109.0(15) n
C12b C11b H111b 1_555 1_555 110.0(15) n
C12b C11b H112b 1_555 1_555 107.8(16) n
H111b C11b H112b 1_555 1_555 110.(2) n
C11b C12b C13b 1_555 1_555 108.8(6) n
C11b C12b H121b 1_555 1_555 108.8(15) n
C11b C12b H122b 1_555 1_555 111.7(16) n
C13b C12b H121b 1_555 1_555 107.6(16) n
C13b C12b H122b 1_555 1_555 110.0(16) n
H121b C12b H122b 1_555 1_555 110.(2) n
C12b C13b C14b 1_555 1_555 109.1(6) n
C12b C13b H131b 1_555 1_555 110.0(16) n
C12b C13b H132b 1_555 1_555 108.0(16) n
C14b C13b H131b 1_555 1_555 110.5(15) n
C14b C13b H132b 1_555 1_555 109.6(16) n
H131b C13b H132b 1_555 1_555 110.(2) n
C13b C14b C15b 1_555 1_555 109.7(6) n
C13b C14b H141b 1_555 1_555 108.9(16) n
C13b C14b H142b 1_555 1_555 109.7(15) n
C15b C14b H141b 1_555 1_555 109.8(16) n
C15b C14b H142b 1_555 1_555 109.1(16) n
H141b C14b H142b 1_555 1_555 110.(2) n
C14b C15b C16b 1_555 1_555 111.0(6) n
C14b C15b H151b 1_555 1_555 109.1(15) n
C14b C15b H152b 1_555 1_555 109.9(16) n
C16b C15b H151b 1_555 1_555 108.1(16) n
C16b C15b H152b 1_555 1_555 109.2(15) n
H151b C15b H152b 1_555 1_555 110.(2) n
C15b C16b C17b 1_555 1_555 108.2(6) n
C15b C16b H161b 1_555 1_555 109.4(15) n
C15b C16b H162b 1_555 1_555 109.4(16) n
C17b C16b H161b 1_555 1_555 111.1(16) n
C17b C16b H162b 1_555 1_555 109.5(16) n
H161b C16b H162b 1_555 1_555 109.(2) n
C16b C17b C18b 1_555 1_555 109.6(6) n
C16b C17b H171b 1_555 1_555 109.8(16) n
C16b C17b H172b 1_555 1_555 109.4(16) n
C18b C17b H171b 1_555 1_555 109.7(16) n
C18b C17b H172b 1_555 1_555 109.4(15) n
H171b C17b H172b 1_555 1_555 109.(2) n
C17b C18b H181b 1_555 1_555 109.7(16) n
C17b C18b H182b 1_555 1_555 111.0(16) n
C17b C18b H183b 1_555 1_555 107.9(13) n
H181b C18b H182b 1_555 1_555 109.(2) n
H181b C18b H183b 1_555 1_555 108.9(19) n
H182b C18b H183b 1_555 1_555 110.(2) n
C2 C3 O1c 1_555 1_555 110.8(7) n
C2 C3 H31 1_555 1_555 110.8(15) n
C2 C3 H32 1_555 1_555 109.1(16) n
O1c C3 H31 1_555 1_555 107.5(15) n
O1c C3 H32 1_555 1_555 108.7(16) n
H31 C3 H32 1_555 1_555 110.(2) n
C3 O1c C1c 1_555 1_555 117.7(8) n
O1c C1c C2c 1_555 1_555 105.5(7) n
O1c C1c O2c 1_555 1_555 127.5(8) n
C2c C1c O2c 1_555 1_555 125.9(8) n
C1c C2c C3c 1_555 1_555 103.3(7) n
C1c C2c H21c 1_555 1_555 110.7(15) n
C1c C2c H22c 1_555 1_555 110.9(16) n
C3c C2c H21c 1_555 1_555 109.7(16) n
C3c C2c H22c 1_555 1_555 110.9(16) n
H21c C2c H22c 1_555 1_555 111.(2) n
C2c C3c C4c 1_555 1_555 113.7(7) n
C2c C3c H31c 1_555 1_555 106.4(16) n
C2c C3c H32c 1_555 1_555 108.8(16) n
C4c C3c H31c 1_555 1_555 108.8(16) n
C4c C3c H32c 1_555 1_555 108.8(16) n
H31c C3c H32c 1_555 1_555 110.(2) n
C3c C4c C5c 1_555 1_555 105.8(6) n
C3c C4c H41c 1_555 1_555 110.1(15) n
C3c C4c H42c 1_555 1_555 109.6(16) n
C5c C4c H41c 1_555 1_555 109.3(15) n
C5c C4c H42c 1_555 1_555 112.2(16) n
H41c C4c H42c 1_555 1_555 110.(2) n
C4c C5c C6c 1_555 1_555 112.0(6) n
C4c C5c H51c 1_555 1_555 107.9(16) n
C4c C5c H52c 1_555 1_555 110.8(16) n
C6c C5c H51c 1_555 1_555 108.5(16) n
C6c C5c H52c 1_555 1_555 109.3(15) n
H51c C5c H52c 1_555 1_555 108.(2) n
C5c C6c C7c 1_555 1_555 108.0(6) n
C5c C6c H61c 1_555 1_555 108.3(15) n
C5c C6c H62c 1_555 1_555 110.6(16) n
C7c C6c H61c 1_555 1_555 109.9(16) n
C7c C6c H62c 1_555 1_555 110.6(16) n
H61c C6c H62c 1_555 1_555 109.(2) n
C6c C7c C8c 1_555 1_555 111.5(6) n
C6c C7c H71c 1_555 1_555 108.6(16) n
C6c C7c H72c 1_555 1_555 108.2(16) n
C8c C7c H71c 1_555 1_555 109.9(15) n
C8c C7c H72c 1_555 1_555 109.7(16) n
H71c C7c H72c 1_555 1_555 109.(2) n
C7c C8c C9c 1_555 1_555 111.6(6) n
C7c C8c H81c 1_555 1_555 109.1(15) n
C7c C8c H82c 1_555 1_555 109.1(16) n
C9c C8c H81c 1_555 1_555 108.4(16) n
C9c C8c H82c 1_555 1_555 109.5(15) n
H81c C8c H82c 1_555 1_555 109.(2) n
C8c C9c C10c 1_555 1_555 111.4(6) n
C8c C9c H91c 1_555 1_555 108.4(16) n
C8c C9c H92c 1_555 1_555 108.1(16) n
C10c C9c H91c 1_555 1_555 110.5(15) n
C10c C9c H92c 1_555 1_555 109.2(16) n
H91c C9c H92c 1_555 1_555 109.(2) n
C9c C10c C11c 1_555 1_555 113.3(6) n
C9c C10c H101c 1_555 1_555 108.4(15) n
C9c C10c H102c 1_555 1_555 107.8(16) n
C11c C10c H101c 1_555 1_555 109.2(16) n
C11c C10c H102c 1_555 1_555 109.6(15) n
H101c C10c H102c 1_555 1_555 109.(2) n
C10c C11c C12c 1_555 1_555 114.6(6) n
C10c C11c H111c 1_555 1_555 110.0(16) n
C10c C11c H112c 1_555 1_555 108.0(15) n
C12c C11c H111c 1_555 1_555 109.2(15) n
C12c C11c H112c 1_555 1_555 106.4(16) n
H111c C11c H112c 1_555 1_555 108.(2) n
C11c C12c C13c 1_555 1_555 110.5(6) n
C11c C12c H121c 1_555 1_555 109.8(15) n
C11c C12c H122c 1_555 1_555 109.7(16) n
C13c C12c H121c 1_555 1_555 109.5(16) n
C13c C12c H122c 1_555 1_555 107.7(15) n
H121c C12c H122c 1_555 1_555 110.(2) n
C12c C13c C14c 1_555 1_555 115.1(6) n
C12c C13c H131c 1_555 1_555 109.2(15) n
C12c C13c H132c 1_555 1_555 107.6(16) n
C14c C13c H131c 1_555 1_555 106.9(16) n
C14c C13c H132c 1_555 1_555 108.8(15) n
H131c C13c H132c 1_555 1_555 109.(2) n
C13c C14c H141c 1_555 1_555 109.7(16) n
C13c C14c H142c 1_555 1_555 109.5(16) n
C13c C14c H143c 1_555 1_555 109.6(13) n
H141c C14c H142c 1_555 1_555 110.(2) n
H141c C14c H143c 1_555 1_555 110.2(19) n
H142c C14c H143c 1_555 1_555 108.(2) n

loop_
_geom_bond_atom_site_label_1
_geom_bond_atom_site_label_2
_geom_bond_site_symmetry_2
_geom_bond_distance
_geom_bond_publ_flag
O1a C1a 1_555 1.247(11) n
O1a C2a 1_555 2.196(11) n
O1a O2a 1_555 2.140(13) n
O1a C1 1_555 1.421(11) n
C1a O1a 1_555 1.247(11) n
C1a C2a 1_555 1.461(10) n
C1a O2a 1_555 1.167(11) n
C2a O1a 1_555 2.196(11) n
C2a C1a 1_555 1.461(10) n
C2a C3a 1_555 1.530(11) n
C2a H21a 1_555 1.01(3) n
C2a H22a 1_555 1.00(2) n
O2a O1a 1_555 2.140(13) n
O2a C1a 1_555 1.167(11) n
C3a C2a 1_555 1.530(11) n
C3a C4a 1_555 1.526(11) n
C3a H31a 1_555 1.00(2) n
C3a H32a 1_555 0.99(2) n
C4a C3a 1_555 1.526(11) n
C4a C5a 1_555 1.528(11) n
C4a H41a 1_555 1.00(2) n
C4a H42a 1_555 1.01(2) n
C5a C4a 1_555 1.528(11) n
C5a C6a 1_555 1.551(11) n
C5a H51a 1_555 1.00(2) n
C5a H52a 1_555 1.01(2) n
C6a C5a 1_555 1.551(11) n
C6a C7a 1_555 1.517(11) n
C6a H61a 1_555 0.99(2) n
C6a H62a 1_555 1.00(2) n
C7a C6a 1_555 1.517(11) n
C7a C8a 1_555 1.515(11) n
C7a H71a 1_555 0.99(2) n
C7a H72a 1_555 1.00(2) n
C8a C7a 1_555 1.515(11) n
C8a C9a 1_555 1.534(11) n
C8a H81a 1_555 1.00(2) n
C8a H82a 1_555 0.98(2) n
C9a C8a 1_555 1.534(11) n
C9a C10a 1_555 1.507(11) n
C9a H91a 1_555 0.99(2) n
C9a H92a 1_555 1.01(2) n
C10a C9a 1_555 1.507(11) n
C10a C11a 1_555 1.511(11) n
C10a H101a 1_555 0.98(2) n
C10a H102a 1_555 1.01(2) n
C11a C10a 1_555 1.511(11) n
C11a C12a 1_555 1.538(11) n
C11a H111a 1_555 1.00(2) n
C11a H112a 1_555 0.99(2) n
C12a C11a 1_555 1.538(11) n
C12a C13a 1_555 1.570(11) n
C12a H121a 1_555 1.00(2) n
C12a H122a 1_555 1.02(2) n
C13a C12a 1_555 1.570(11) n
C13a C14a 1_555 1.527(12) n
C13a H131a 1_555 1.01(2) n
C13a H132a 1_555 1.03(2) n
C14a C13a 1_555 1.527(12) n
C14a H141a 1_555 1.00(3) n
C14a H142a 1_555 1.00(3) n
C14a H143a 1_555 1.02(2) n
C1 O1a 1_555 1.421(11) n
C1 C2 1_555 1.473(11) n
C1 H11 1_555 1.02(2) n
C1 H12 1_555 0.99(2) n
C2 C1 1_555 1.473(11) n
C2 O1b 1_555 1.456(11) n
C2 C3 1_555 1.517(11) n
C2 H21 1_555 1.00(3) n
O1b C2 1_555 1.456(11) n
O1b C1b 1_555 1.350(11) n
C1b O1b 1_555 1.350(11) n
C1b C2b 1_555 1.509(10) n
C1b O2b 1_555 1.203(12) n
C2b C1b 1_555 1.509(10) n
C2b C3b 1_555 1.525(11) n
C2b H21b 1_555 1.00(3) n
C2b H22b 1_555 1.00(3) n
O2b C1b 1_555 1.203(12) n
C3b C2b 1_555 1.525(11) n
C3b C4b 1_555 1.566(11) n
C3b H31b 1_555 1.02(2) n
C3b H32b 1_555 1.01(2) n
C4b C3b 1_555 1.566(11) n
C4b C5b 1_555 1.565(11) n
C4b H41b 1_555 1.02(2) n
C4b H42b 1_555 1.01(2) n
C5b C4b 1_555 1.565(11) n
C5b C6b 1_555 1.523(11) n
C5b H51b 1_555 1.02(2) n
C5b H52b 1_555 1.01(2) n
C6b C5b 1_555 1.523(11) n
C6b C7b 1_555 1.544(11) n
C6b H61b 1_555 1.00(2) n
C6b H62b 1_555 1.00(2) n
C7b C6b 1_555 1.544(11) n
C7b C8b 1_555 1.511(11) n
C7b H71b 1_555 1.00(2) n
C7b H72b 1_555 1.01(2) n
C8b C7b 1_555 1.511(11) n
C8b C9b 1_555 1.474(11) n
C8b H81b 1_555 1.00(2) n
C8b H82b 1_555 0.99(2) n
C9b C8b 1_555 1.474(11) n
C9b C10b 1_555 1.309(11) n
C9b H91b 1_555 0.99(2) n
C10b C9b 1_555 1.309(11) n
C10b C11b 1_555 1.493(11) n
C10b H101b 1_555 0.99(2) n
C11b C10b 1_555 1.493(11) n
C11b C12b 1_555 1.521(11) n
C11b H111b 1_555 1.01(2) n
C11b H112b 1_555 0.99(2) n
C12b C11b 1_555 1.521(11) n
C12b C13b 1_555 1.504(11) n
C12b H121b 1_555 1.00(2) n
C12b H122b 1_555 0.98(2) n
C13b C12b 1_555 1.504(11) n
C13b C14b 1_555 1.528(11) n
C13b H131b 1_555 1.01(2) n
C13b H132b 1_555 0.99(2) n
C14b C13b 1_555 1.528(11) n
C14b C15b 1_555 1.522(11) n
C14b H141b 1_555 0.98(2) n
C14b H142b 1_555 1.01(2) n
C15b C14b 1_555 1.522(11) n
C15b C16b 1_555 1.500(11) n
C15b H151b 1_555 0.99(2) n
C15b H152b 1_555 1.01(2) n
C16b C15b 1_555 1.500(11) n
C16b C17b 1_555 1.524(11) n
C16b H161b 1_555 1.00(2) n
C16b H162b 1_555 0.99(2) n
C17b C16b 1_555 1.524(11) n
C17b C18b 1_555 1.524(11) n
C17b H171b 1_555 0.99(2) n
C17b H172b 1_555 1.02(3) n
C18b C17b 1_555 1.524(11) n
C18b H181b 1_555 0.99(3) n
C18b H182b 1_555 1.01(3) n
C18b H183b 1_555 0.996(19) n
C3 C2 1_555 1.517(11) n
C3 O1c 1_555 1.469(12) n
C3 H31 1_555 1.00(3) n
C3 H32 1_555 1.01(2) n
O1c C3 1_555 1.469(12) n
O1c C1c 1_555 1.282(10) n
O1c C2c 1_555 2.161(11) n
C1c O1c 1_555 1.282(10) n
C1c C2c 1_555 1.430(10) n
C1c O2c 1_555 1.198(12) n
C2c O1c 1_555 2.161(11) n
C2c C1c 1_555 1.430(10) n
C2c C3c 1_555 1.438(11) n
C2c H21c 1_555 1.00(3) n
C2c H22c 1_555 1.01(3) n
O2c C1c 1_555 1.198(12) n
C3c C2c 1_555 1.438(11) n
C3c C4c 1_555 1.503(11) n
C3c H31c 1_555 1.02(3) n
C3c H32c 1_555 1.00(3) n
C4c C3c 1_555 1.503(11) n
C4c C5c 1_555 1.526(11) n
C4c H41c 1_555 1.00(3) n
C4c H42c 1_555 1.02(2) n
C5c C4c 1_555 1.526(11) n
C5c C6c 1_555 1.505(11) n
C5c H51c 1_555 1.01(2) n
C5c H52c 1_555 0.99(2) n
C6c C5c 1_555 1.505(11) n
C6c C7c 1_555 1.516(11) n
C6c H61c 1_555 1.00(3) n
C6c H62c 1_555 0.99(2) n
C7c C6c 1_555 1.516(11) n
C7c C8c 1_555 1.540(10) n
C7c H71c 1_555 0.98(2) n
C7c H72c 1_555 0.98(2) n
C8c C7c 1_555 1.540(10) n
C8c C9c 1_555 1.535(10) n
C8c H81c 1_555 0.98(2) n
C8c H82c 1_555 1.00(2) n
C9c C8c 1_555 1.535(10) n
C9c C10c 1_555 1.559(10) n
C9c H91c 1_555 0.98(2) n
C9c H92c 1_555 0.98(2) n
C10c C9c 1_555 1.559(10) n
C10c C11c 1_555 1.579(10) n
C10c H101c 1_555 0.98(2) n
C10c H102c 1_555 0.99(2) n
C11c C10c 1_555 1.579(10) n
C11c C12c 1_555 1.553(10) n
C11c H111c 1_555 0.98(2) n
C11c H112c 1_555 1.00(2) n
C12c C11c 1_555 1.553(10) n
C12c C13c 1_555 1.546(11) n
C12c H121c 1_555 0.97(2) n
C12c H122c 1_555 1.00(2) n
C13c C12c 1_555 1.546(11) n
C13c C14c 1_555 1.535(11) n
C13c H131c 1_555 0.99(2) n
C13c H132c 1_555 0.97(2) n
C14c C13c 1_555 1.535(11) n
C14c H141c 1_555 0.99(3) n
C14c H142c 1_555 0.97(2) n
C14c H143c 1_555 1.01(2) n
H141a C14a 1_555 1.00(3) n
H142a C14a 1_555 1.00(3) n
H143a C14a 1_555 1.02(2) n
H131a C13a 1_555 1.01(2) n
H132a C13a 1_555 1.03(2) n
H121a C12a 1_555 1.00(2) n
H122a C12a 1_555 1.02(2) n
H111a C11a 1_555 1.00(2) n
H112a C11a 1_555 0.99(2) n
H101a C10a 1_555 0.98(2) n
H102a C10a 1_555 1.01(2) n
H91a C9a 1_555 0.99(2) n
H92a C9a 1_555 1.01(2) n
H81a C8a 1_555 1.00(2) n
H82a C8a 1_555 0.98(2) n
H71a C7a 1_555 0.99(2) n
H72a C7a 1_555 1.00(2) n
H61a C6a 1_555 0.99(2) n
H62a C6a 1_555 1.00(2) n
H51a C5a 1_555 1.00(2) n
H52a C5a 1_555 1.01(2) n
H41a C4a 1_555 1.00(2) n
H42a C4a 1_555 1.01(2) n
H31a C3a 1_555 1.00(2) n
H32a C3a 1_555 0.99(2) n
H21a C2a 1_555 1.01(3) n
H22a C2a 1_555 1.00(2) n
H11 C1 1_555 1.02(2) n
H12 C1 1_555 0.99(2) n
H181b C18b 1_555 0.99(3) n
H182b C18b 1_555 1.01(3) n
H183b C18b 1_555 0.996(19) n
H171b C17b 1_555 0.99(2) n
H172b C17b 1_555 1.02(3) n
H161b C16b 1_555 1.00(2) n
H162b C16b 1_555 0.99(2) n
H151b C15b 1_555 0.99(2) n
H152b C15b 1_555 1.01(2) n
H141b C14b 1_555 0.98(2) n
H142b C14b 1_555 1.01(2) n
H131b C13b 1_555 1.01(2) n
H132b C13b 1_555 0.99(2) n
H121b C12b 1_555 1.00(2) n
H122b C12b 1_555 0.98(2) n
H111b C11b 1_555 1.01(2) n
H112b C11b 1_555 0.99(2) n
H101b C10b 1_555 0.99(2) n
H91b C9b 1_555 0.99(2) n
H81b C8b 1_555 1.00(2) n
H82b C8b 1_555 0.99(2) n
H71b C7b 1_555 1.00(2) n
H72b C7b 1_555 1.01(2) n
H61b C6b 1_555 1.00(2) n
H62b C6b 1_555 1.00(2) n
H51b C5b 1_555 1.02(2) n
H52b C5b 1_555 1.01(2) n
H41b C4b 1_555 1.02(2) n
H42b C4b 1_555 1.01(2) n
H31b C3b 1_555 1.02(2) n
H32b C3b 1_555 1.01(2) n
H21b C2b 1_555 1.00(3) n
H22b C2b 1_555 1.00(3) n
H21 C2 1_555 1.00(3) n
H141c C14c 1_555 0.99(3) n
H142c C14c 1_555 0.97(2) n
H143c C14c 1_555 1.01(2) n
H131c C13c 1_555 0.99(2) n
H132c C13c 1_555 0.97(2) n
H121c C12c 1_555 0.97(2) n
H122c C12c 1_555 1.00(2) n
H111c C11c 1_555 0.98(2) n
H112c C11c 1_555 1.00(2) n
H101c C10c 1_555 0.98(2) n
H102c C10c 1_555 0.99(2) n
H91c C9c 1_555 0.98(2) n
H92c C9c 1_555 0.98(2) n
H81c C8c 1_555 0.98(2) n
H82c C8c 1_555 1.00(2) n
H71c C7c 1_555 0.98(2) n
H72c C7c 1_555 0.98(2) n
H61c C6c 1_555 1.00(3) n
H62c C6c 1_555 0.99(2) n
H51c C5c 1_555 1.01(2) n
H52c C5c 1_555 0.99(2) n
H41c C4c 1_555 1.00(3) n
H42c C4c 1_555 1.02(2) n
H31c C3c 1_555 1.02(3) n
H32c C3c 1_555 1.00(3) n
H21c C2c 1_555 1.00(3) n
H22c C2c 1_555 1.01(3) n
H31 C3 1_555 1.00(3) n
H32 C3 1_555 1.01(2) n
